data_7052851
loop_
_publ_author_name
'Coombs, Benjamin A.'
'Lindner, Benjamin D.'
'Edkins, Robert M.'
'Rominger, Frank'
'Beeby, Andrew'
'Bunz, Uwe H. F.'

_publ_section_title
;
 Photophysical property trends for a homologous series of
 bis-ethynyl-substituted benzochalcogendiazoles
;
_journal_issue 3
_journal_name_full 'New Journal of Chemistry'
_journal_page_first 550
_journal_paper_doi 10.1039/c2nj20847d
_journal_volume 36
_journal_year 2012
_chemical_formula_sum 'C28 H44 N2 S Si2'
_chemical_formula_weight 496.89
_chemical_name_systematic
;
?
;
_space_group_IT_number 14
_symmetry_cell_setting monoclinic
_symmetry_space_group_name_Hall '-P 2yn'
_symmetry_space_group_name_H-M 'P 1 21/n 1'
_atom_sites_solution_hydrogens geom
_atom_sites_solution_primary direct
_atom_sites_solution_secondary difmap
_audit_creation_method SHELXL-97
_cell_angle_alpha 90.00
_cell_angle_beta 97.892(2)
_cell_angle_gamma 90.00
_cell_formula_units_Z 4
_cell_length_a 14.3360(14)
_cell_length_b 14.9701(15)
_cell_length_c 14.9722(16)
_cell_measurement_reflns_used 1513
_cell_measurement_temperature 200(2)
_cell_measurement_theta_max 16.55
_cell_measurement_theta_min 2.29
_cell_volume 3182.8(6)
_computing_cell_refinement 'Bruker SAINT'
_computing_data_collection 'Bruker APEX'
_computing_data_reduction 'Bruker SAINT'
_computing_molecular_graphics 'Bruker SHELXTL'
_computing_publication_material 'Bruker SHELXTL'
_computing_structure_refinement 'SHELXL-97 (Sheldrick, 2008)'
_computing_structure_solution 'SHELXS-97 (Sheldrick, 2008)'
_diffrn_ambient_temperature 200(2)
_diffrn_measured_fraction_theta_full 0.997
_diffrn_measured_fraction_theta_max 0.997
_diffrn_measurement_device_type 'Bruker APEX'
_diffrn_measurement_method '\w scans'
_diffrn_radiation_monochromator graphite
_diffrn_radiation_source 'fine-focus sealed tube'
_diffrn_radiation_type MoK\a
_diffrn_radiation_wavelength 0.71073
_diffrn_reflns_av_R_equivalents 0.0491
_diffrn_reflns_av_sigmaI/netI 0.0344
_diffrn_reflns_limit_h_max 13
_diffrn_reflns_limit_h_min -13
_diffrn_reflns_limit_k_max 13
_diffrn_reflns_limit_k_min -13
_diffrn_reflns_limit_l_max 13
_diffrn_reflns_limit_l_min -13
_diffrn_reflns_number 14129
_diffrn_reflns_theta_full 19.25
_diffrn_reflns_theta_max 19.25
_diffrn_reflns_theta_min 1.84
_exptl_absorpt_coefficient_mu 0.194
_exptl_absorpt_correction_T_max 0.9734
_exptl_absorpt_correction_T_min 0.9460
_exptl_absorpt_correction_type multi-scan
_exptl_absorpt_process_details
;
Sheldrick, G. M. (2008). <i>SADABS</i>. University of G\"ottingen, Germany.
;
_exptl_crystal_colour light_blue
_exptl_crystal_density_diffrn 1.037
_exptl_crystal_density_method 'not measured'
_exptl_crystal_description polyhedron
_exptl_crystal_F_000 1080
_exptl_crystal_size_max 0.29
_exptl_crystal_size_mid 0.17
_exptl_crystal_size_min 0.14
_refine_diff_density_max 0.254
_refine_diff_density_min -0.221
_refine_diff_density_rms 0.043
_refine_ls_extinction_method none
_refine_ls_goodness_of_fit_ref 1.035
_refine_ls_hydrogen_treatment constr
_refine_ls_matrix_type full
_refine_ls_number_parameters 302
_refine_ls_number_reflns 2647
_refine_ls_number_restraints 294
_refine_ls_restrained_S_all 1.237
_refine_ls_R_factor_all 0.1112
_refine_ls_R_factor_gt 0.0728
_refine_ls_shift/su_max 0.000
_refine_ls_shift/su_mean 0.000
_refine_ls_structure_factor_coef Fsqd
_refine_ls_weighting_details 'calc w=1/[\s^2^(Fo^2^)+(0.1447P)^2^+1.6184P] where P=(Fo^2^+2Fc^2^)/3'
_refine_ls_weighting_scheme calc
_refine_ls_wR_factor_gt 0.2099
_refine_ls_wR_factor_ref 0.2437
_reflns_number_gt 1662
_reflns_number_total 2647
_reflns_threshold_expression >2sigma(I)
_cod_data_source_file c2nj20847d.txt
_cod_data_source_block bli5
_cod_depositor_comments
;
The following automatic conversions were performed:

'_symmetry_cell_setting' value 'Monoclinic' changed to 'monoclinic'
according to /home/saulius/struct/CIF-dictionaries/cif_core.dic
dictionary named 'cif_core.dic' version 2.4.1 from 2010-06-29.

Automatic conversion script
Id: cif_fix_values 1715 2011-07-08 13:25:40Z adriana 
;
_cod_original_sg_symbol_H-M P2(1)/n
_cod_database_code 7052851

loop_
_symmetry_equiv_pos_as_xyz
'x, y, z'
'-x+1/2, y+1/2, -z+1/2'
'-x, -y, -z'
'x-1/2, -y-1/2, z-1/2'

loop_
_atom_site_label
_atom_site_type_symbol
_atom_site_fract_x
_atom_site_fract_y
_atom_site_fract_z
_atom_site_U_iso_or_equiv
_atom_site_adp_type
_atom_site_occupancy
_atom_site_symmetry_multiplicity
_atom_site_calc_flag
_atom_site_refinement_flags
_atom_site_disorder_assembly
_atom_site_disorder_group
Si1 Si 0.2459(2) 1.45536(16) 1.20046(17) 0.1244(12) Uani 1 1 d DU . .
Si2 Si 0.23589(17) 0.77874(14) 0.79664(15) 0.1033(10) Uani 1 1 d DU . .
C1 C 0.2275(6) 1.2822(5) 1.0961(5) 0.112(3) Uani 1 1 d DU . .
C2 C 0.2330(6) 1.3504(5) 1.1375(5) 0.117(3) Uani 1 1 d DU . .
C3 C 0.2294(6) 0.9521(5) 0.8986(5) 0.105(3) Uani 1 1 d DU A .
C4 C 0.2315(5) 0.8837(5) 0.8579(5) 0.107(3) Uani 1 1 d DU . .
C11 C 0.2242(6) 1.1988(4) 1.0461(5) 0.097(2) Uani 1 1 d DU . .
C12 C 0.3101(6) 1.1591(5) 1.0350(5) 0.097(2) Uani 1 1 d DU A .
N13 N 0.3950(5) 1.1869(5) 1.0654(5) 0.133(3) Uani 1 1 d DU . .
S1 S 0.4685(2) 1.11610(19) 1.0364(2) 0.1454(17) Uani 0.877(7) 1 d PDU . .
N14 N 0.3974(5) 1.0458(4) 0.9837(5) 0.127(3) Uani 1 1 d DU . .
C15 C 0.3112(6) 1.0745(5) 0.9854(5) 0.096(2) Uani 1 1 d DU A .
C16 C 0.2261(6) 1.0353(4) 0.9480(5) 0.093(2) Uani 1 1 d DU . .
C17 C 0.1444(6) 1.0753(5) 0.9609(5) 0.107(3) Uani 1 1 d DU A 1
H17 H 0.0863 1.0481 0.9374 0.128 Uiso 1 1 calc R A 1
C18 C 0.1435(6) 1.1589(5) 1.0097(5) 0.113(3) Uani 1 1 d DU A 1
H18 H 0.0849 1.1862 1.0161 0.136 Uiso 1 1 calc R A 1
C31 C 0.3523(8) 1.5117(7) 1.1785(8) 0.288(9) Uani 1 1 d DU . .
H31 H 0.3937 1.4733 1.2220 0.346 Uiso 1 1 calc R . .
C32 C 0.3796(13) 1.5940(11) 1.2292(14) 0.404(17) Uani 1 1 d DU . .
H32A H 0.3420 1.6000 1.2789 0.606 Uiso 1 1 calc R . .
H32B H 0.3683 1.6456 1.1889 0.606 Uiso 1 1 calc R . .
H32C H 0.4465 1.5912 1.2535 0.606 Uiso 1 1 calc R . .
C33 C 0.4008(8) 1.4890(9) 1.1055(8) 0.221(6) Uani 1 1 d DU . .
H33A H 0.3764 1.4324 1.0791 0.332 Uiso 1 1 calc R . .
H33B H 0.4682 1.4829 1.1272 0.332 Uiso 1 1 calc R . .
H33C H 0.3914 1.5361 1.0597 0.332 Uiso 1 1 calc R . .
C34 C 0.2506(6) 1.4268(6) 1.3217(5) 0.160(4) Uani 1 1 d DU . .
H34 H 0.2548 1.4848 1.3551 0.192 Uiso 1 1 calc R . .
C35 C 0.3361(9) 1.3748(9) 1.3581(7) 0.285(8) Uani 1 1 d DU . .
H35A H 0.3925 1.4068 1.3455 0.427 Uiso 1 1 calc R . .
H35B H 0.3338 1.3159 1.3294 0.427 Uiso 1 1 calc R . .
H35C H 0.3382 1.3676 1.4234 0.427 Uiso 1 1 calc R . .
C36 C 0.1631(9) 1.3822(9) 1.3425(7) 0.248(7) Uani 1 1 d DU . .
H36A H 0.1084 1.4192 1.3205 0.372 Uiso 1 1 calc R . .
H36B H 0.1667 1.3742 1.4079 0.372 Uiso 1 1 calc R . .
H36C H 0.1568 1.3237 1.3129 0.372 Uiso 1 1 calc R . .
C37 C 0.1395(8) 1.5234(6) 1.1641(6) 0.213(6) Uani 1 1 d DU . .
H37 H 0.0880 1.4844 1.1809 0.256 Uiso 1 1 calc R . .
C38 C 0.1293(11) 1.6043(8) 1.2177(10) 0.310(11) Uani 1 1 d DU . .
H38A H 0.1493 1.5914 1.2816 0.464 Uiso 1 1 calc R . .
H38B H 0.0633 1.6232 1.2091 0.464 Uiso 1 1 calc R . .
H38C H 0.1685 1.6521 1.1981 0.464 Uiso 1 1 calc R . .
C39 C 0.1131(12) 1.5337(11) 1.0675(8) 0.338(13) Uani 1 1 d DU . .
H39A H 0.1170 1.4757 1.0379 0.507 Uiso 1 1 calc R . .
H39B H 0.1560 1.5760 1.0441 0.507 Uiso 1 1 calc R . .
H39C H 0.0485 1.5563 1.0552 0.507 Uiso 1 1 calc R . .
C41 C 0.1357(6) 0.7095(5) 0.8123 0.232(7) Uani 1 1 d DU . .
H41 H 0.0971 0.7400 0.7603 0.279 Uiso 1 1 calc R . .
C42 C 0.0689(8) 0.7342(9) 0.8692(10) 0.252(8) Uani 1 1 d DU . .
H42A H 0.0837 0.7941 0.8936 0.378 Uiso 1 1 calc R . .
H42B H 0.0710 0.6913 0.9189 0.378 Uiso 1 1 calc R . .
H42C H 0.0057 0.7343 0.8345 0.378 Uiso 1 1 calc R . .
C43 C 0.1243(10) 0.6240(8) 0.7640(13) 0.316(12) Uani 1 1 d DU . .
H43A H 0.1752 0.6167 0.7271 0.473 Uiso 1 1 calc R . .
H43B H 0.0635 0.6232 0.7249 0.473 Uiso 1 1 calc R . .
H43C H 0.1265 0.5750 0.8076 0.473 Uiso 1 1 calc R . .
C44 C 0.3479(6) 0.7227(6) 0.8403(6) 0.180(5) Uani 1 1 d DU . .
H44 H 0.3973 0.7679 0.8317 0.216 Uiso 1 1 calc R . .
C45 C 0.3711(10) 0.6445(9) 0.7854(9) 0.325(12) Uani 1 1 d DU . .
H45A H 0.3607 0.6604 0.7213 0.488 Uiso 1 1 calc R . .
H45B H 0.3306 0.5940 0.7961 0.488 Uiso 1 1 calc R . .
H45C H 0.4372 0.6279 0.8027 0.488 Uiso 1 1 calc R . .
C46 C 0.3628(8) 0.7046(8) 0.9376(6) 0.217(6) Uani 1 1 d DU . .
H46A H 0.3482 0.7584 0.9704 0.325 Uiso 1 1 calc R . .
H46B H 0.4286 0.6876 0.9563 0.325 Uiso 1 1 calc R . .
H46C H 0.3214 0.6557 0.9511 0.325 Uiso 1 1 calc R . .
C47 C 0.2371(6) 0.8075(6) 0.6757(4) 0.159(4) Uani 1 1 d DU . .
H47 H 0.2408 0.7496 0.6431 0.191 Uiso 1 1 calc R . .
C48 C 0.1489(10) 0.8524(10) 0.6337(7) 0.291(8) Uani 1 1 d DU . .
H48A H 0.0946 0.8149 0.6414 0.437 Uiso 1 1 calc R . .
H48B H 0.1515 0.8615 0.5693 0.437 Uiso 1 1 calc R . .
H48C H 0.1428 0.9103 0.6629 0.437 Uiso 1 1 calc R . .
C49 C 0.3224(10) 0.8595(9) 0.6612(7) 0.273(8) Uani 1 1 d DU . .
H49A H 0.3790 0.8270 0.6872 0.410 Uiso 1 1 calc R . .
H49B H 0.3209 0.9180 0.6904 0.410 Uiso 1 1 calc R . .
H49C H 0.3233 0.8678 0.5964 0.410 Uiso 1 1 calc R . .
S1B S 0.033(2) 1.121(2) 0.992(2) 0.211(17) Uiso 0.123(7) 1 d P B 2

loop_
_atom_site_aniso_label
_atom_site_aniso_U_11
_atom_site_aniso_U_22
_atom_site_aniso_U_33
_atom_site_aniso_U_23
_atom_site_aniso_U_13
_atom_site_aniso_U_12
Si1 0.181(3) 0.0863(18) 0.112(2) -0.0356(14) 0.0429(18) -0.0151(16)
Si2 0.139(2) 0.0750(16) 0.0984(19) -0.0247(12) 0.0230(14) -0.0050(13)
C1 0.185(9) 0.071(5) 0.087(6) -0.013(4) 0.035(5) 0.000(5)
C2 0.177(8) 0.075(5) 0.104(6) -0.019(4) 0.035(6) -0.004(5)
C3 0.162(8) 0.070(5) 0.087(6) -0.010(4) 0.030(5) -0.005(5)
C4 0.161(8) 0.076(5) 0.086(5) -0.014(4) 0.023(5) -0.007(5)
C11 0.151(7) 0.073(5) 0.072(5) 0.001(4) 0.030(5) 0.010(5)
C12 0.131(6) 0.077(5) 0.083(5) 0.000(4) 0.016(5) -0.005(5)
N13 0.141(6) 0.107(5) 0.151(7) -0.026(5) 0.021(5) -0.007(5)
S1 0.128(3) 0.110(2) 0.200(4) -0.056(2) 0.029(2) -0.0083(17)
N14 0.135(5) 0.106(5) 0.143(6) -0.031(4) 0.026(5) -0.002(4)
C15 0.134(6) 0.068(5) 0.089(6) 0.003(4) 0.024(5) 0.007(4)
C16 0.135(6) 0.073(5) 0.073(5) -0.003(4) 0.016(5) -0.006(4)
C17 0.140(6) 0.081(5) 0.104(6) -0.014(4) 0.029(5) 0.006(5)
C18 0.142(7) 0.089(6) 0.108(7) -0.019(5) 0.019(6) -0.007(5)
C31 0.336(14) 0.255(15) 0.319(19) -0.169(13) 0.208(15) -0.178(13)
C32 0.42(3) 0.31(2) 0.53(3) -0.28(2) 0.25(2) -0.25(2)
C33 0.239(14) 0.231(14) 0.213(14) -0.033(11) 0.101(11) -0.042(11)
C34 0.245(12) 0.130(9) 0.105(6) -0.038(5) 0.029(7) 0.006(7)
C35 0.394(17) 0.253(17) 0.180(12) -0.044(12) -0.058(14) 0.124(14)
C36 0.387(16) 0.215(14) 0.163(11) -0.019(10) 0.115(12) -0.091(13)
C37 0.325(13) 0.127(9) 0.182(10) -0.030(8) 0.015(11) 0.086(9)
C38 0.37(2) 0.204(15) 0.330(19) -0.138(14) -0.032(17) 0.115(14)
C39 0.44(3) 0.32(2) 0.214(12) -0.036(15) -0.089(17) 0.13(2)
C41 0.253(11) 0.173(11) 0.302(17) -0.122(10) 0.150(12) -0.105(10)
C42 0.271(16) 0.227(15) 0.292(18) -0.079(13) 0.165(14) -0.088(12)
C43 0.271(17) 0.188(13) 0.52(3) -0.197(16) 0.174(18) -0.119(12)
C44 0.223(9) 0.148(9) 0.159(8) -0.046(7) -0.012(9) 0.065(8)
C45 0.300(19) 0.293(19) 0.349(18) -0.187(17) -0.078(16) 0.171(15)
C46 0.259(15) 0.178(11) 0.189(10) 0.023(9) -0.053(11) 0.010(10)
C47 0.257(13) 0.121(8) 0.103(6) -0.035(5) 0.031(7) 0.014(7)
C48 0.449(18) 0.269(17) 0.135(10) -0.005(11) -0.038(13) 0.173(15)
C49 0.468(19) 0.201(14) 0.185(13) -0.043(11) 0.164(14) -0.141(14)

loop_
_atom_type_symbol
_atom_type_description
_atom_type_scat_dispersion_real
_atom_type_scat_dispersion_imag
_atom_type_scat_source
C C 0.0033 0.0016 'International Tables Vol C Tables 4.2.6.8 and 6.1.1.4'
H H 0.0000 0.0000 'International Tables Vol C Tables 4.2.6.8 and 6.1.1.4'
N N 0.0061 0.0033 'International Tables Vol C Tables 4.2.6.8 and 6.1.1.4'
Si Si 0.0817 0.0704 'International Tables Vol C Tables 4.2.6.8 and 6.1.1.4'
S S 0.1246 0.1234 'International Tables Vol C Tables 4.2.6.8 and 6.1.1.4'

loop_
_geom_angle_atom_site_label_1
_geom_angle_atom_site_label_2
_geom_angle_atom_site_label_3
_geom_angle
C31 Si1 C2 109.5(3)
C31 Si1 C37 111.7(4)
C2 Si1 C37 107.5(4)
C31 Si1 C34 111.5(4)
C2 Si1 C34 107.1(3)
C37 Si1 C34 109.4(4)
C41 Si2 C4 110.2(3)
C41 Si2 C44 111.1(4)
C4 Si2 C44 107.5(3)
C41 Si2 C47 111.8(3)
C4 Si2 C47 107.1(3)
C44 Si2 C47 108.9(4)
C2 C1 C11 178.2(9)
C1 C2 Si1 177.9(8)
C4 C3 C16 179.6(9)
C3 C4 Si2 179.4(8)
C18 C11 C12 119.0(6)
C18 C11 C1 123.7(7)
C12 C11 C1 117.3(7)
N13 C12 C11 128.0(7)
N13 C12 C15 112.2(5)
C11 C12 C15 119.8(5)
C12 N13 S1 108.1(5)
N14 S1 N13 99.9(4)
C15 N14 S1 108.3(5)
N14 C15 C16 128.8(7)
N14 C15 C12 111.5(5)
C16 C15 C12 119.6(5)
C17 C16 C15 118.8(6)
C17 C16 C3 122.8(7)
C15 C16 C3 118.4(7)
C16 C17 C18 121.4(6)
C16 C17 H17 119.3
C18 C17 H17 119.3
C11 C18 C17 121.3(6)
C11 C18 H18 119.4
C17 C18 H18 119.4
C33 C31 C32 118.3(8)
C33 C31 Si1 123.0(6)
C32 C31 Si1 117.8(6)
C33 C31 H31 93.1
C32 C31 H31 93.1
Si1 C31 H31 93.1
C31 C32 H32A 109.5
C31 C32 H32B 109.5
H32A C32 H32B 109.5
C31 C32 H32C 109.5
H32A C32 H32C 109.5
H32B C32 H32C 109.5
C31 C33 H33A 109.5
C31 C33 H33B 109.5
H33A C33 H33B 109.5
C31 C33 H33C 109.5
H33A C33 H33C 109.5
H33B C33 H33C 109.5
C36 C34 C35 111.3(8)
C36 C34 Si1 112.9(6)
C35 C34 Si1 113.2(6)
C36 C34 H34 106.3
C35 C34 H34 106.3
Si1 C34 H34 106.3
C34 C35 H35A 109.5
C34 C35 H35B 109.5
H35A C35 H35B 109.5
C34 C35 H35C 109.5
H35A C35 H35C 109.5
H35B C35 H35C 109.5
C34 C36 H36A 109.5
C34 C36 H36B 109.5
H36A C36 H36B 109.5
C34 C36 H36C 109.5
H36A C36 H36C 109.5
H36B C36 H36C 109.5
C39 C37 C38 115.1(8)
C39 C37 Si1 116.3(7)
C38 C37 Si1 115.6(7)
C39 C37 H37 102.2
C38 C37 H37 102.2
Si1 C37 H37 102.2
C37 C38 H38A 109.5
C37 C38 H38B 109.5
H38A C38 H38B 109.5
C37 C38 H38C 109.5
H38A C38 H38C 109.5
H38B C38 H38C 109.5
C37 C39 H39A 109.5
C37 C39 H39B 109.5
H39A C39 H39B 109.5
C37 C39 H39C 109.5
H39A C39 H39C 109.5
H39B C39 H39C 109.5
C42 C41 C43 119.0(7)
C42 C41 Si2 122.9(6)
C43 C41 Si2 118.1(6)
C42 C41 H41 90.1
C43 C41 H41 90.1
Si2 C41 H41 90.1
C41 C42 H42A 109.5
C41 C42 H42B 109.5
H42A C42 H42B 109.5
C41 C42 H42C 109.5
H42A C42 H42C 109.5
H42B C42 H42C 109.5
C41 C43 H43A 109.5
C41 C43 H43B 109.5
H43A C43 H43B 109.5
C41 C43 H43C 109.5
H43A C43 H43C 109.5
H43B C43 H43C 109.5
C46 C44 C45 112.9(8)
C46 C44 Si2 115.8(6)
C45 C44 Si2 114.1(6)
C46 C44 H44 104.1
C45 C44 H44 104.1
Si2 C44 H44 104.1
C44 C45 H45A 109.5
C44 C45 H45B 109.5
H45A C45 H45B 109.5
C44 C45 H45C 109.5
H45A C45 H45C 109.5
H45B C45 H45C 109.5
C44 C46 H46A 109.5
C44 C46 H46B 109.5
H46A C46 H46B 109.5
C44 C46 H46C 109.5
H46A C46 H46C 109.5
H46B C46 H46C 109.5
C49 C47 C48 111.6(8)
C49 C47 Si2 112.3(5)
C48 C47 Si2 113.1(6)
C49 C47 H47 106.4
C48 C47 H47 106.4
Si2 C47 H47 106.4
C47 C48 H48A 109.5
C47 C48 H48B 109.5
H48A C48 H48B 109.5
C47 C48 H48C 109.5
H48A C48 H48C 109.5
H48B C48 H48C 109.5
C47 C49 H49A 109.5
C47 C49 H49B 109.5
H49A C49 H49B 109.5
C47 C49 H49C 109.5
H49A C49 H49C 109.5
H49B C49 H49C 109.5

loop_
_geom_bond_atom_site_label_1
_geom_bond_atom_site_label_2
_geom_bond_distance
Si1 C31 1.812(7)
Si1 C2 1.828(7)
Si1 C37 1.852(8)
Si1 C34 1.857(7)
Si2 C41 1.813(7)
Si2 C4 1.824(7)
Si2 C44 1.850(7)
Si2 C47 1.864(7)
C1 C2 1.192(8)
C1 C11 1.452(9)
C3 C4 1.195(7)
C3 C16 1.453(9)
C11 C18 1.349(9)
C11 C12 1.399(8)
C12 N13 1.307(8)
C12 C15 1.469(11)
N13 S1 1.596(7)
S1 N14 1.596(7)
N14 C15 1.311(8)
C15 C16 1.400(8)
C16 C17 1.352(8)
C17 C18 1.451(11)
C17 H17 0.9500
C18 H18 0.9500
C31 C33 1.415(7)
C31 C32 1.471(8)
C31 H31 1.0000
C32 H32A 0.9800
C32 H32B 0.9800
C32 H32C 0.9800
C33 H33A 0.9800
C33 H33B 0.9800
C33 H33C 0.9800
C34 C36 1.491(8)
C34 C35 1.491(8)
C34 H34 1.0000
C35 H35A 0.9800
C35 H35B 0.9800
C35 H35C 0.9800
C36 H36A 0.9800
C36 H36B 0.9800
C36 H36C 0.9800
C37 C39 1.452(8)
C37 C38 1.471(8)
C37 H37 1.0000
C38 H38A 0.9800
C38 H38B 0.9800
C38 H38C 0.9800
C39 H39A 0.9800
C39 H39B 0.9800
C39 H39C 0.9800
C41 C42 1.415(7)
C41 C43 1.469(7)
C41 H41 1.0000
C42 H42A 0.9800
C42 H42B 0.9800
C42 H42C 0.9800
C43 H43A 0.9800
C43 H43B 0.9800
C43 H43C 0.9800
C44 C46 1.468(8)
C44 C45 1.494(8)
C44 H44 1.0000
C45 H45A 0.9800
C45 H45B 0.9800
C45 H45C 0.9800
C46 H46A 0.9800
C46 H46B 0.9800
C46 H46C 0.9800
C47 C49 1.490(8)
C47 C48 1.493(8)
C47 H47 1.0000
C48 H48A 0.9800
C48 H48B 0.9800
C48 H48C 0.9800
C49 H49A 0.9800
C49 H49B 0.9800
C49 H49C 0.9800

loop_
_geom_torsion_atom_site_label_1
_geom_torsion_atom_site_label_2
_geom_torsion_atom_site_label_3
_geom_torsion_atom_site_label_4
_geom_torsion
C11 C1 C2 Si1 16(44)
C31 Si1 C2 C1 17(21)
C37 Si1 C2 C1 139(21)
C34 Si1 C2 C1 -104(21)
C16 C3 C4 Si2 -136(99)
C41 Si2 C4 C3 109(84)
C44 Si2 C4 C3 -12(84)
C47 Si2 C4 C3 -129(84)
C2 C1 C11 C18 179(100)
C2 C1 C11 C12 -1(26)
C18 C11 C12 N13 -179.6(9)
C1 C11 C12 N13 1.1(13)
C18 C11 C12 C15 -1.0(11)
C1 C11 C12 C15 179.7(7)
C11 C12 N13 S1 178.4(7)
C15 C12 N13 S1 -0.3(9)
C12 N13 S1 N14 0.0(7)
N13 S1 N14 C15 0.3(7)
S1 N14 C15 C16 179.8(7)
S1 N14 C15 C12 -0.5(9)
N13 C12 C15 N14 0.5(10)
C11 C12 C15 N14 -178.3(7)
N13 C12 C15 C16 -179.8(7)
C11 C12 C15 C16 1.4(11)
N14 C15 C16 C17 177.6(8)
C12 C15 C16 C17 -2.0(11)
N14 C15 C16 C3 -1.0(13)
C12 C15 C16 C3 179.4(7)
C4 C3 C16 C17 -4(100)
C4 C3 C16 C15 174(100)
C15 C16 C17 C18 2.1(12)
C3 C16 C17 C18 -179.3(7)
C12 C11 C18 C17 1.1(12)
C1 C11 C18 C17 -179.6(7)
C16 C17 C18 C11 -1.7(12)
C2 Si1 C31 C33 16.0(14)
C37 Si1 C31 C33 -103.0(13)
C34 Si1 C31 C33 134.3(12)
C2 Si1 C31 C32 -174.9(15)
C37 Si1 C31 C32 66.1(16)
C34 Si1 C31 C32 -56.6(16)
C31 Si1 C34 C36 178.7(8)
C2 Si1 C34 C36 -61.5(8)
C37 Si1 C34 C36 54.7(9)
C31 Si1 C34 C35 -53.7(9)
C2 Si1 C34 C35 66.1(8)
C37 Si1 C34 C35 -177.8(8)
C31 Si1 C37 C39 70.2(13)
C2 Si1 C37 C39 -50.0(13)
C34 Si1 C37 C39 -165.9(12)
C31 Si1 C37 C38 -69.4(11)
C2 Si1 C37 C38 170.4(10)
C34 Si1 C37 C38 54.5(11)
C4 Si2 C41 C42 -3.6(10)
C44 Si2 C41 C42 115.4(11)
C47 Si2 C41 C42 -122.6(10)
C4 Si2 C41 C43 176.8(11)
C44 Si2 C41 C43 -64.2(11)
C47 Si2 C41 C43 57.8(12)
C41 Si2 C44 C46 -63.0(8)
C4 Si2 C44 C46 57.6(9)
C47 Si2 C44 C46 173.4(8)
C41 Si2 C44 C45 70.5(10)
C4 Si2 C44 C45 -168.9(10)
C47 Si2 C44 C45 -53.1(11)
C41 Si2 C47 C49 -176.4(8)
C4 Si2 C47 C49 62.9(8)
C44 Si2 C47 C49 -53.1(8)
C41 Si2 C47 C48 56.2(9)
C4 Si2 C47 C48 -64.6(8)
C44 Si2 C47 C48 179.4(8)
